data_2107958
loop_
_publ_author_name
'Suarez, Sebasti\'an A.'
'Muller, Federico'
'Guti\'errez Suburu, Mat\'ias E.'
'Fonrouge, Ana'
'Baggio, Ricardo F.'
'Cukiernik, Fabio D.'

_publ_section_title
;
 Br&#x00B7;&#x00B7;&#x00B7;Br and van der Waals interactions along a
 homologous series: crystal packing of 1,2-dibromo-4,5-dialkoxybenzenes
;
_journal_coeditor_code LO5009
_journal_issue 5
_journal_name_full 'Acta Crystallographica Section B'
_journal_page_first 693
_journal_page_last 701
_journal_paper_doi 10.1107/S2052520616009835
_journal_volume 72
_journal_year 2016
_chemical_formula_moiety 'C10 H12 Br2 O2'
_chemical_formula_sum 'C10 H12 Br2 O2'
_chemical_formula_weight 324.02
_space_group_crystal_system monoclinic
_space_group_IT_number 14
_space_group_name_Hall '-P 2ybc'
_space_group_name_H-M_alt 'P 1 21/c 1'
_symmetry_space_group_name_Hall '-P 2ybc'
_symmetry_space_group_name_H-M 'P 1 21/c 1'
_atom_sites_solution_hydrogens geom
_audit_creation_method SHELXL-2014/6
_cell_angle_alpha 90.00
_cell_angle_beta 94.725(5)
_cell_angle_gamma 90.00
_cell_formula_units_Z 4
_cell_length_a 16.663(6)
_cell_length_b 7.943(5)
_cell_length_c 8.924(5)
_cell_measurement_reflns_used 1311
_cell_measurement_temperature 294(2)
_cell_measurement_theta_max 26.6710
_cell_measurement_theta_min 4.3070
_cell_volume 1177.1(11)
_computing_cell_refinement 'CrysAlisPro '
_computing_data_collection 'CrysAlisPro (Oxford Diffraction, 2009)'
_computing_data_reduction 'CrysAlisPro '
_computing_molecular_graphics 'SHELXTL   (Sheldrick, 2008)'
_computing_publication_material 'SHELXL-2014/6, PLATON (Spek, 2003)'
_computing_structure_refinement 'SHELXL-2014/6 (Sheldrick, 2014)'
_computing_structure_solution 'SHELXS97 (Sheldrick, 2008)'
_diffrn_ambient_temperature 294(2)
_diffrn_measured_fraction_theta_full 0.996
_diffrn_measured_fraction_theta_max 0.863
_diffrn_measurement_device_type 'Oxford Diffraction Gemini CCD S Ultra'
_diffrn_measurement_method '\w scans, thick slices'
_diffrn_radiation_monochromator graphite
_diffrn_radiation_source 'fine-focus sealed tube'
_diffrn_radiation_type MoK\a
_diffrn_radiation_wavelength 0.71073
_diffrn_reflns_av_R_equivalents 0.0982
_diffrn_reflns_limit_h_max 21
_diffrn_reflns_limit_h_min -21
_diffrn_reflns_limit_k_max 9
_diffrn_reflns_limit_k_min -10
_diffrn_reflns_limit_l_max 11
_diffrn_reflns_limit_l_min -12
_diffrn_reflns_number 6449
_diffrn_reflns_theta_full 25.250
_diffrn_reflns_theta_max 29.087
_diffrn_reflns_theta_min 4.114
_exptl_absorpt_coefficient_mu 6.860
_exptl_absorpt_correction_type multi-scan
_exptl_absorpt_process_details 'CrysAlisPro, Oxford Diffraction (2009) '
_exptl_crystal_colour colourless
_exptl_crystal_density_diffrn 1.828
_exptl_crystal_description plates
_exptl_crystal_F_000 632
_exptl_crystal_size_max 0.35
_exptl_crystal_size_mid 0.25
_exptl_crystal_size_min 0.08
_refine_diff_density_max 0.852
_refine_diff_density_min -1.051
_refine_ls_extinction_method none
_refine_ls_goodness_of_fit_ref 0.967
_refine_ls_hydrogen_treatment constr
_refine_ls_matrix_type full
_refine_ls_number_parameters 129
_refine_ls_number_reflns 2720
_refine_ls_number_restraints 0
_refine_ls_restrained_S_all 0.967
_refine_ls_R_factor_all 0.1599
_refine_ls_R_factor_gt 0.0774
_refine_ls_shift/su_max 0.000
_refine_ls_shift/su_mean 0.000
_refine_ls_structure_factor_coef Fsqd
_refine_ls_weighting_details 'w=1/[\s^2^(Fo^2^)+(0.1261P)^2^] where P=(Fo^2^+2Fc^2^)/3'
_refine_ls_weighting_scheme calc
_refine_ls_wR_factor_gt 0.1909
_refine_ls_wR_factor_ref 0.2646
_reflns_number_gt 1455
_reflns_number_total 2720
_reflns_threshold_expression 'I > 2\s(I)'
_cod_data_source_file lo5009sup1.cif
_cod_data_source_block N02
_cod_depositor_comments 'Adding full bibliography for 2107958--2107961.cif.'
_cod_database_code 2107958
_cod_database_fobs_code 2107958
_shelx_space_group_comment
;
The symmetry employed for this shelxl refinement is uniquely defined
by the following loop, which should always be used as a source of
symmetry information in preference to the above space-group names.
They are only intended as comments.
;
_shelxl_version_number 2014/6

loop_
_space_group_symop_operation_xyz
'x, y, z'
'-x, y+1/2, -z+1/2'
'-x, -y, -z'
'x, -y-1/2, z-1/2'

loop_
_atom_site_type_symbol
_atom_site_label
_atom_site_fract_x
_atom_site_fract_y
_atom_site_fract_z
_atom_site_U_iso_or_equiv
_atom_site_adp_type
_atom_site_calc_flag
_atom_site_occupancy
Br Br1 0.61556(7) 0.07692(14) 0.53471(10) 0.0709(5) Uani d 1
Br Br2 0.52799(8) -0.12849(17) 0.81051(15) 0.0892(6) Uani d 1
O O1 0.8666(4) 0.1329(8) 0.9262(6) 0.0644(19) Uani d 1
O O2 0.7979(4) -0.0170(7) 1.1389(5) 0.0548(15) Uani d 1
C C1 0.6695(6) 0.0433(10) 0.7249(9) 0.050(2) Uani d 1
C C2 0.6317(6) -0.0364(10) 0.8402(10) 0.053(2) Uani d 1
C C3 0.6735(6) -0.0586(10) 0.9808(9) 0.055(2) Uani d 1
H H3 0.6490 -0.1127 1.0574 0.066 Uiso calc 1
C C4 0.7518(5) 0.0002(10) 1.0059(8) 0.0441(19) Uani d 1
C C5 0.7880(7) 0.0821(10) 0.8912(8) 0.050(2) Uani d 1
C C6 0.7477(6) 0.1033(10) 0.7521(9) 0.052(2) Uani d 1
H H6 0.7727 0.1576 0.6762 0.062 Uiso calc 1
C C11 0.9136(7) 0.1773(12) 0.8052(9) 0.059(2) Uani d 1
H H11A 0.8890 0.2707 0.7484 0.071 Uiso calc 1
H H11B 0.9179 0.0825 0.7378 0.071 Uiso calc 1
C C12 0.9945(8) 0.2258(15) 0.8746(12) 0.087(3) Uani d 1
H H12A 1.0271 0.2647 0.7979 0.130 Uiso calc 1
H H12B 1.0197 0.1299 0.9243 0.130 Uiso calc 1
H H12C 0.9889 0.3140 0.9465 0.130 Uiso calc 1
C C31 0.7604(8) -0.0978(11) 1.2607(9) 0.064(3) Uani d 1
H H31A 0.7468 -0.2134 1.2348 0.077 Uiso calc 1
H H31B 0.7116 -0.0387 1.2812 0.077 Uiso calc 1
C C32 0.8206(8) -0.0920(13) 1.3958(9) 0.078(3) Uani d 1
H H32A 0.8000 -0.1537 1.4769 0.116 Uiso calc 1
H H32B 0.8298 0.0229 1.4259 0.116 Uiso calc 1
H H32C 0.8703 -0.1415 1.3710 0.116 Uiso calc 1

loop_
_atom_site_aniso_label
_atom_site_aniso_U_11
_atom_site_aniso_U_22
_atom_site_aniso_U_33
_atom_site_aniso_U_12
_atom_site_aniso_U_13
_atom_site_aniso_U_23
Br1 0.0590(8) 0.0921(8) 0.0601(6) 0.0093(6) -0.0041(5) 0.0001(4)
Br2 0.0601(9) 0.1020(10) 0.1030(9) -0.0268(7) -0.0073(7) 0.0132(6)
O1 0.052(5) 0.088(4) 0.053(3) -0.024(4) -0.001(3) 0.009(3)
O2 0.053(4) 0.063(3) 0.048(3) -0.007(3) 0.007(3) 0.006(2)
C1 0.038(6) 0.047(4) 0.065(5) 0.016(4) 0.008(4) 0.003(4)
C2 0.039(5) 0.039(4) 0.081(6) -0.004(4) 0.009(5) -0.002(4)
C3 0.056(7) 0.049(4) 0.061(5) -0.017(5) 0.015(5) 0.009(4)
C4 0.040(5) 0.042(4) 0.050(4) 0.001(4) 0.003(4) -0.001(3)
C5 0.067(7) 0.044(4) 0.041(4) -0.008(4) 0.022(4) 0.002(3)
C6 0.047(6) 0.055(5) 0.055(5) -0.001(4) 0.014(4) -0.002(4)
C11 0.062(7) 0.063(5) 0.054(4) -0.009(5) 0.014(5) 0.004(4)
C12 0.067(9) 0.087(7) 0.107(8) 0.008(7) 0.013(7) 0.013(6)
C31 0.085(9) 0.059(5) 0.051(4) 0.004(5) 0.021(5) 0.005(4)
C32 0.099(10) 0.091(7) 0.043(4) -0.012(7) 0.004(5) 0.012(4)

loop_
_atom_type_symbol
_atom_type_description
_atom_type_scat_dispersion_real
_atom_type_scat_dispersion_imag
_atom_type_scat_source
C C 0.0033 0.0016 'International Tables Vol C Tables 4.2.6.8 and 6.1.1.4'
H H 0.0000 0.0000 'International Tables Vol C Tables 4.2.6.8 and 6.1.1.4'
O O 0.0106 0.0060 'International Tables Vol C Tables 4.2.6.8 and 6.1.1.4'
Br Br -0.2901 2.4595 'International Tables Vol C Tables 4.2.6.8 and 6.1.1.4'

loop_
_geom_angle_atom_site_label_1
_geom_angle_atom_site_label_2
_geom_angle_atom_site_label_3
_geom_angle
C5 O1 C11 118.0(6)
C4 O2 C31 116.8(7)
C6 C1 C2 119.9(8)
C6 C1 Br1 118.8(7)
C2 C1 Br1 121.3(7)
C3 C2 C1 119.7(8)
C3 C2 Br2 117.7(7)
C1 C2 Br2 122.5(7)
C4 C3 C2 119.8(8)
C4 C3 H3 120.1
C2 C3 H3 120.1
O2 C4 C3 124.1(7)
O2 C4 C5 116.0(8)
C3 C4 C5 119.9(7)
C6 C5 O1 123.6(8)
C6 C5 C4 120.8(9)
O1 C5 C4 115.5(7)
C5 C6 C1 119.9(9)
C5 C6 H6 120.1
C1 C6 H6 120.1
O1 C11 C12 106.5(7)
O1 C11 H11A 110.4
C12 C11 H11A 110.4
O1 C11 H11B 110.4
C12 C11 H11B 110.4
H11A C11 H11B 108.6
C11 C12 H12A 109.5
C11 C12 H12B 109.5
H12A C12 H12B 109.5
C11 C12 H12C 109.5
H12A C12 H12C 109.5
H12B C12 H12C 109.5
O2 C31 C32 106.8(9)
O2 C31 H31A 110.4
C32 C31 H31A 110.4
O2 C31 H31B 110.4
C32 C31 H31B 110.4
H31A C31 H31B 108.6
C31 C32 H32A 109.5
C31 C32 H32B 109.5
H32A C32 H32B 109.5
C31 C32 H32C 109.5
H32A C32 H32C 109.5
H32B C32 H32C 109.5

loop_
_geom_bond_atom_site_label_1
_geom_bond_atom_site_label_2
_geom_bond_distance
Br1 C1 1.873(8)
Br2 C2 1.875(9)
O1 C5 1.381(12)
O1 C11 1.430(11)
O2 C4 1.367(8)
O2 C31 1.447(10)
C1 C6 1.390(13)
C1 C2 1.401(13)
C2 C3 1.395(12)
C3 C4 1.386(13)
C3 H3 0.9300
C4 C5 1.392(11)
C5 C6 1.372(12)
C6 H6 0.9300
C11 C12 1.486(16)
C11 H11A 0.9700
C11 H11B 0.9700
C12 H12A 0.9600
C12 H12B 0.9600
C12 H12C 0.9600
C31 C32 1.503(14)
C31 H31A 0.9700
C31 H31B 0.9700
C32 H32A 0.9600
C32 H32B 0.9600
C32 H32C 0.9600
